data_9017296
loop_
_publ_author_name
'Theobald, F.'
'Galy, J.'

_publ_section_title
;
 Structure cristalline de VOSO4((H2O)3
 Note: polymorph of bobjonesite
;
_journal_name_full 'Acta Crystallographica, Section B'
_journal_page_first 2732
_journal_page_last 2736
_journal_volume 29
_journal_year 1973
_chemical_compound_source Synthetic
_chemical_formula_sum 'H6 O8 S V'
_space_group_IT_number 14
_space_group_name_Hall '-P 2ybc'
_space_group_name_H-M_alt 'P 1 21/c 1'
_symmetry_space_group_name_H-M 'P 1 21/c 1'
_cell_angle_alpha 90
_cell_angle_beta 108.9
_cell_angle_gamma 90
_cell_formula_units_Z 4
_cell_length_a 7.411
_cell_length_b 7.439
_cell_length_c 12.272
_cell_volume 640.084
_database_code_amcsd 0009497
_exptl_crystal_density_diffrn 2.252
_cod_data_source_file inputs/fixed/downloads/10/10939.cif
_cod_data_source_block 10939
_cod_original_formula_sum 'V S O8 H6'
_cod_database_code 9017296
_amcsd_formula_title VOSO4(H2O)3

loop_
_space_group_symop_operation_xyz
x,y,z
x,1/2-y,1/2+z
-x,1/2+y,1/2-z
-x,-y,-z

loop_
_atom_site_label
_atom_site_fract_x
_atom_site_fract_y
_atom_site_fract_z
_atom_site_U_iso_or_equiv
_atom_site_type_symbol
_atom_site_attached_hydrogens
V 0.30690 0.71710 0.37460 0.00988 V 0
S 0.24140 0.36040 0.51230 0.00887 S 0
O1 0.56670 0.69710 0.49290 0.01558 O 0
O2 0.20000 0.54030 0.46380 0.02318 O 0
O3 0.09670 0.23210 0.43910 0.02039 O 0
Wat4 0.02760 0.79730 0.29100 0.01811 O 2
O5 0.32440 0.59760 0.27410 0.02900 O 0
O6 0.24120 0.35980 0.63090 0.02254 O 0
Wat7 0.25330 0.89250 0.51380 0.01672 O 2
Wat8 0.38940 0.96180 0.32960 0.02660 O 2

loop_
_cod_changelog_entry_id
_cod_changelog_entry_author
_cod_changelog_entry_date
_cod_changelog_entry_text
1
;cod-tools version 3.8.0
Id: cif_guess_AMCSD_atom_types 9574 2023-05-10 09:00:05Z saulius
;
2023-05-10T18:58:05+03:00
;Derived atom types and hydrogen counts
from atom names that follow the AMCSD naming convention
(Wat == water, O-H == hydroxyl).
;

loop_
_cod_related_entry_id
_cod_related_entry_database
_cod_related_entry_code
1 AMCSD 0009497
